data_4086909
loop_
_publ_author_name
'Jian, Zhongbao'
'Daniliuc, Constantin G.'
'Kehr, Gerald'
'Erker, Gerhard'

_publ_section_title
;
 Frustrated Lewis Pair vs Metal--Carbon \s-Bond Insertion Chemistry at an
 o-Phenylene-Bridged Cp2Zr+/PPh2 System
;
_journal_issue 2
_journal_name_full Organometallics
_journal_page_first 424
_journal_paper_doi 10.1021/acs.organomet.6b00828
_journal_volume 36
_journal_year 2017
_chemical_formula_sum 'C56 H32 B F20 O P Zr'
_chemical_formula_weight 1233.82
_chemical_name_systematic
; 
 ? 
;
_space_group_IT_number 14
_symmetry_cell_setting monoclinic
_symmetry_space_group_name_Hall '-P 2ybc'
_symmetry_space_group_name_H-M 'P 1 21/c 1'
_atom_sites_solution_hydrogens geom
_atom_sites_solution_primary direct
_atom_sites_solution_secondary difmap
_audit_creation_method SHELXL-97
_cell_angle_alpha 90.00
_cell_angle_beta 92.805(1)
_cell_angle_gamma 90.00
_cell_formula_units_Z 4
_cell_length_a 8.2924(2)
_cell_length_b 18.2221(4)
_cell_length_c 33.1878(8)
_cell_measurement_reflns_used 11843
_cell_measurement_temperature 223(2)
_cell_measurement_theta_max 28.28
_cell_measurement_theta_min 4.08
_cell_volume 5008.8(2)
_computing_cell_refinement 'Collect (Nonius B.V., 1998)'
_computing_data_collection 'Collect (Nonius B.V., 1998)'
_computing_data_reduction 'Denzo-SMN (Otwinowski & Minor, 1997)'
_computing_molecular_graphics 'XP (BrukerAXS, 2000)'
_computing_publication_material 'SHELXL-97 (Sheldrick, 1997)'
_computing_structure_refinement 'SHELXL-97 (Sheldrick, 1997)'
_computing_structure_solution 'SHELXS-97 (Sheldrick, 1990)'
_diffrn_ambient_temperature 223(2)
_diffrn_measured_fraction_theta_full 0.994
_diffrn_measured_fraction_theta_max 0.994
_diffrn_measurement_device_type 'Nonius KappaCCD APEXII'
_diffrn_measurement_method '\w and \f scans'
_diffrn_radiation_monochromator 'Montel mirror'
_diffrn_radiation_source 'rotating anode Nonius FR591'
_diffrn_radiation_type MoK\a
_diffrn_radiation_wavelength 0.71073
_diffrn_reflns_av_R_equivalents 0.092
_diffrn_reflns_av_sigmaI/netI 0.0642
_diffrn_reflns_limit_h_max 9
_diffrn_reflns_limit_h_min -9
_diffrn_reflns_limit_k_max 21
_diffrn_reflns_limit_k_min -21
_diffrn_reflns_limit_l_max 39
_diffrn_reflns_limit_l_min -39
_diffrn_reflns_number 51429
_diffrn_reflns_theta_full 25.00
_diffrn_reflns_theta_max 25.00
_diffrn_reflns_theta_min 4.16
_exptl_absorpt_coefficient_mu 0.368
_exptl_absorpt_correction_T_max 0.9890
_exptl_absorpt_correction_T_min 0.9367
_exptl_absorpt_correction_type multi-scan
_exptl_absorpt_process_details 'Denzo (Otwinowski, Borek, Majewski & Minor, 2003)'
_exptl_crystal_colour colourless
_exptl_crystal_density_diffrn 1.636
_exptl_crystal_density_method 'not measured'
_exptl_crystal_description prism
_exptl_crystal_F_000 2464
_exptl_crystal_size_max 0.18
_exptl_crystal_size_mid 0.08
_exptl_crystal_size_min 0.03
_refine_diff_density_max 0.768
_refine_diff_density_min -0.419
_refine_diff_density_rms 0.070
_refine_ls_extinction_method none
_refine_ls_goodness_of_fit_ref 1.065
_refine_ls_hydrogen_treatment constr
_refine_ls_matrix_type full
_refine_ls_number_parameters 721
_refine_ls_number_reflns 8762
_refine_ls_number_restraints 0
_refine_ls_restrained_S_all 1.065
_refine_ls_R_factor_all 0.0924
_refine_ls_R_factor_gt 0.0581
_refine_ls_shift/su_max 0.001
_refine_ls_shift/su_mean 0.000
_refine_ls_structure_factor_coef Fsqd
_refine_ls_weighting_details 'calc w=1/[\s^2^(Fo^2^)+(0.0167P)^2^+12.0915P] where P=(Fo^2^+2Fc^2^)/3'
_refine_ls_weighting_scheme calc
_refine_ls_wR_factor_gt 0.1066
_refine_ls_wR_factor_ref 0.1227
_reflns_number_gt 6144
_reflns_number_total 8762
_reflns_threshold_expression >2sigma(I)
_cod_data_source_file om6b00828_si_002.cif
_cod_data_source_block erk8281
_cod_depositor_comments 'Adding full bibliography for 4086908--4086918.cif.'
_cod_original_sg_symbol_H-M P21/c
_cod_database_code 4086909

loop_
_symmetry_equiv_pos_as_xyz
'x, y, z'
'-x, y+1/2, -z+1/2'
'-x, -y, -z'
'x, -y-1/2, z-1/2'

loop_
_atom_site_label
_atom_site_type_symbol
_atom_site_fract_x
_atom_site_fract_y
_atom_site_fract_z
_atom_site_U_iso_or_equiv
_atom_site_adp_type
_atom_site_occupancy
_atom_site_symmetry_multiplicity
_atom_site_calc_flag
_atom_site_refinement_flags
Zr1 Zr 0.46236(5) 0.71321(2) 0.096686(14) 0.03627(13) Uani 1 1 d .
P1 P 0.55880(14) 0.85907(6) 0.11261(3) 0.0343(3) Uani 1 1 d .
O1 O 0.6126(4) 0.70391(16) 0.15973(9) 0.0418(7) Uani 1 1 d .
C11 C 0.1923(7) 0.6551(4) 0.0884(2) 0.0712(18) Uani 1 1 d .
H11 H 0.1766 0.6223 0.0667 0.085 Uiso 1 1 calc R
C12 C 0.2530(7) 0.6374(3) 0.1274(2) 0.0675(17) Uani 1 1 d .
H12 H 0.2865 0.5908 0.1366 0.081 Uiso 1 1 calc R
C13 C 0.2544(6) 0.7021(4) 0.15012(18) 0.0655(16) Uani 1 1 d .
H13 H 0.2860 0.7066 0.1776 0.079 Uiso 1 1 calc R
C14 C 0.2003(6) 0.7586(3) 0.1246(2) 0.0609(16) Uani 1 1 d .
H14 H 0.1932 0.8084 0.1316 0.073 Uiso 1 1 calc R
C15 C 0.1598(6) 0.7295(4) 0.0877(2) 0.0680(17) Uani 1 1 d .
H15 H 0.1165 0.7558 0.0654 0.082 Uiso 1 1 calc R
C16 C 0.7200(7) 0.6904(3) 0.06133(19) 0.0655(16) Uani 1 1 d .
H16 H 0.7990 0.7274 0.0627 0.079 Uiso 1 1 calc R
C17 C 0.5972(7) 0.6847(3) 0.03220(17) 0.0582(14) Uani 1 1 d .
H17 H 0.5797 0.7161 0.0099 0.070 Uiso 1 1 calc R
C18 C 0.5036(7) 0.6247(3) 0.04133(16) 0.0593(15) Uani 1 1 d .
H18 H 0.4107 0.6086 0.0265 0.071 Uiso 1 1 calc R
C19 C 0.5715(9) 0.5919(3) 0.07663(18) 0.0684(17) Uani 1 1 d .
H19 H 0.5327 0.5504 0.0899 0.082 Uiso 1 1 calc R
C20 C 0.7092(8) 0.6335(4) 0.08806(19) 0.0733(19) Uani 1 1 d .
H20 H 0.7813 0.6240 0.1102 0.088 Uiso 1 1 calc R
C21 C 0.4492(5) 0.8761(2) 0.06564(13) 0.0355(10) Uani 1 1 d .
C22 C 0.4037(5) 0.8077(2) 0.04972(14) 0.0380(11) Uani 1 1 d .
C23 C 0.3275(6) 0.8085(3) 0.01122(15) 0.0510(13) Uani 1 1 d .
H23 H 0.2975 0.7637 -0.0011 0.061 Uiso 1 1 calc R
C24 C 0.2953(6) 0.8729(3) -0.00919(15) 0.0498(13) Uani 1 1 d .
H24 H 0.2433 0.8717 -0.0350 0.060 Uiso 1 1 calc R
C25 C 0.3392(6) 0.9399(3) 0.00812(15) 0.0474(12) Uani 1 1 d .
H25 H 0.3147 0.9838 -0.0058 0.057 Uiso 1 1 calc R
C26 C 0.4178(5) 0.9422(3) 0.04529(14) 0.0423(11) Uani 1 1 d .
H26 H 0.4500 0.9873 0.0569 0.051 Uiso 1 1 calc R
C31 C 0.7602(5) 0.8979(2) 0.10712(14) 0.0380(11) Uani 1 1 d .
C32 C 0.8255(6) 0.8989(3) 0.06939(16) 0.0470(12) Uani 1 1 d .
H32 H 0.7669 0.8794 0.0469 0.056 Uiso 1 1 calc R
C33 C 0.9773(6) 0.9287(3) 0.06504(19) 0.0608(15) Uani 1 1 d .
H33 H 1.0205 0.9304 0.0394 0.073 Uiso 1 1 calc R
C34 C 1.0643(6) 0.9556(3) 0.0977(2) 0.0624(16) Uani 1 1 d .
H34 H 1.1670 0.9760 0.0943 0.075 Uiso 1 1 calc R
C35 C 1.0032(6) 0.9532(3) 0.13528(19) 0.0592(15) Uani 1 1 d .
H35 H 1.0643 0.9713 0.1577 0.071 Uiso 1 1 calc R
C36 C 0.8504(6) 0.9238(3) 0.14013(16) 0.0475(12) Uani 1 1 d .
H36 H 0.8087 0.9217 0.1659 0.057 Uiso 1 1 calc R
C41 C 0.4826(5) 0.9120(2) 0.15406(13) 0.0368(10) Uani 1 1 d .
C42 C 0.4388(6) 0.8763(3) 0.18868(14) 0.0497(13) Uani 1 1 d .
H42 H 0.4480 0.8250 0.1903 0.060 Uiso 1 1 calc R
C43 C 0.3820(8) 0.9149(3) 0.22069(16) 0.0703(17) Uani 1 1 d .
H43 H 0.3524 0.8900 0.2440 0.084 Uiso 1 1 calc R
C44 C 0.3688(8) 0.9895(4) 0.21852(18) 0.0782(19) Uani 1 1 d .
H44 H 0.3304 1.0157 0.2405 0.094 Uiso 1 1 calc R
C45 C 0.4111(8) 1.0266(3) 0.18456(18) 0.0693(17) Uani 1 1 d .
H45 H 0.4003 1.0779 0.1831 0.083 Uiso 1 1 calc R
C46 C 0.4694(6) 0.9880(3) 0.15256(15) 0.0502(13) Uani 1 1 d .
H46 H 0.5005 1.0134 0.1295 0.060 Uiso 1 1 calc R
C51 C 0.6041(7) 0.6409(3) 0.18714(17) 0.0659(16) Uani 1 1 d .
H51A H 0.5924 0.5952 0.1717 0.079 Uiso 1 1 calc R
H51B H 0.5111 0.6459 0.2041 0.079 Uiso 1 1 calc R
C52 C 0.7557(7) 0.6396(4) 0.21254(18) 0.0740(18) Uani 1 1 d .
H52A H 0.7939 0.5892 0.2167 0.089 Uiso 1 1 calc R
H52B H 0.7399 0.6622 0.2389 0.089 Uiso 1 1 calc R
C53 C 0.8744(6) 0.6836(3) 0.18918(16) 0.0581(14) Uani 1 1 d .
H53A H 0.9559 0.7069 0.2073 0.070 Uiso 1 1 calc R
H53B H 0.9286 0.6525 0.1699 0.070 Uiso 1 1 calc R
C54 C 0.7696(5) 0.7395(3) 0.16801(15) 0.0476(12) Uani 1 1 d .
H54A H 0.7577 0.7828 0.1851 0.057 Uiso 1 1 calc R
H54B H 0.8165 0.7548 0.1428 0.057 Uiso 1 1 calc R
B1 B 0.4752(7) 0.6897(3) -0.13690(16) 0.0427(13) Uani 1 1 d .
C61 C 0.6027(6) 0.7222(2) -0.10162(13) 0.0401(11) Uani 1 1 d .
F62 F 0.5390(4) 0.84943(15) -0.10845(9) 0.0701(9) Uani 1 1 d .
C62 C 0.6280(6) 0.7947(3) -0.09060(15) 0.0500(12) Uani 1 1 d .
F63 F 0.7533(5) 0.88938(18) -0.05153(11) 0.0840(11) Uani 1 1 d .
C63 C 0.7395(7) 0.8174(3) -0.06096(16) 0.0569(14) Uani 1 1 d .
F64 F 0.9444(4) 0.7883(2) -0.01227(10) 0.0825(11) Uani 1 1 d .
C64 C 0.8365(6) 0.7671(3) -0.04158(16) 0.0552(14) Uani 1 1 d .
F65 F 0.9127(4) 0.6440(2) -0.03208(10) 0.0774(10) Uani 1 1 d .
C65 C 0.8206(6) 0.6943(3) -0.05149(15) 0.0530(13) Uani 1 1 d .
F66 F 0.6950(3) 0.60121(15) -0.08874(8) 0.0559(8) Uani 1 1 d .
C66 C 0.7071(6) 0.6746(3) -0.08137(15) 0.0460(12) Uani 1 1 d .
C71 C 0.3521(6) 0.7532(2) -0.15731(14) 0.0421(11) Uani 1 1 d .
F72 F 0.2482(4) 0.77287(15) -0.09301(8) 0.0628(8) Uani 1 1 d .
C72 C 0.2431(6) 0.7880(3) -0.13317(15) 0.0504(13) Uani 1 1 d .
F73 F 0.0251(4) 0.86701(18) -0.12038(10) 0.0835(11) Uani 1 1 d .
C73 C 0.1269(7) 0.8377(3) -0.14653(17) 0.0589(14) Uani 1 1 d .
F74 F 0.0011(4) 0.90282(18) -0.20074(11) 0.0833(11) Uani 1 1 d .
C74 C 0.1156(7) 0.8551(3) -0.18670(17) 0.0583(14) Uani 1 1 d .
F75 F 0.2075(4) 0.83943(17) -0.25172(9) 0.0692(9) Uani 1 1 d .
C75 C 0.2182(6) 0.8235(3) -0.21205(15) 0.0506(13) Uani 1 1 d .
F76 F 0.4227(4) 0.74306(16) -0.22624(8) 0.0576(8) Uani 1 1 d .
C76 C 0.3323(6) 0.7733(3) -0.19733(14) 0.0450(12) Uani 1 1 d .
C81 C 0.5955(6) 0.6534(3) -0.17007(14) 0.0419(11) Uani 1 1 d .
F82 F 0.7096(4) 0.77032(15) -0.18050(9) 0.0603(8) Uani 1 1 d .
C82 C 0.7083(6) 0.6972(3) -0.18837(15) 0.0497(13) Uani 1 1 d .
F83 F 0.9224(4) 0.71987(19) -0.23098(10) 0.0792(10) Uani 1 1 d .
C83 C 0.8188(6) 0.6729(3) -0.21464(16) 0.0555(14) Uani 1 1 d .
F84 F 0.9297(4) 0.5745(2) -0.25045(10) 0.0802(10) Uani 1 1 d .
C84 C 0.8233(7) 0.5993(3) -0.22439(15) 0.0546(14) Uani 1 1 d .
F85 F 0.7235(4) 0.48048(16) -0.21501(9) 0.0686(9) Uani 1 1 d .
C85 C 0.7191(6) 0.5527(3) -0.20672(15) 0.0499(13) Uani 1 1 d .
F86 F 0.5205(3) 0.52729(14) -0.16293(9) 0.0561(8) Uani 1 1 d .
C86 C 0.6120(6) 0.5796(3) -0.17995(14) 0.0448(12) Uani 1 1 d .
C91 C 0.3455(5) 0.6298(2) -0.11901(13) 0.0377(11) Uani 1 1 d .
F92 F 0.4128(3) 0.64905(16) -0.04915(8) 0.0534(7) Uani 1 1 d .
C92 C 0.3208(5) 0.6156(2) -0.07889(14) 0.0402(11) Uani 1 1 d .
F93 F 0.1938(4) 0.55722(17) -0.02527(9) 0.0624(8) Uani 1 1 d .
C93 C 0.2049(6) 0.5691(3) -0.06493(15) 0.0472(12) Uani 1 1 d .
F94 F -0.0099(4) 0.48788(16) -0.07962(10) 0.0708(9) Uani 1 1 d .
C94 C 0.1037(6) 0.5338(3) -0.09218(17) 0.0501(13) Uani 1 1 d .
F95 F 0.0223(4) 0.50998(17) -0.15993(9) 0.0688(9) Uani 1 1 d .
C95 C 0.1191(6) 0.5458(3) -0.13237(16) 0.0482(12) Uani 1 1 d .
F96 F 0.2427(4) 0.60336(15) -0.18513(8) 0.0569(8) Uani 1 1 d .
C96 C 0.2349(6) 0.5934(2) -0.14481(14) 0.0434(12) Uani 1 1 d .

loop_
_atom_site_aniso_label
_atom_site_aniso_U_11
_atom_site_aniso_U_22
_atom_site_aniso_U_33
_atom_site_aniso_U_23
_atom_site_aniso_U_13
_atom_site_aniso_U_12
Zr1 0.0343(2) 0.0310(2) 0.0433(3) 0.0009(2) -0.00003(18) -0.0029(2)
P1 0.0338(6) 0.0315(6) 0.0378(7) 0.0014(5) 0.0044(5) -0.0026(5)
O1 0.0401(17) 0.0392(18) 0.0458(19) 0.0067(15) 0.0005(14) -0.0070(15)
C11 0.044(3) 0.081(5) 0.088(5) -0.011(4) -0.001(3) -0.033(3)
C12 0.050(3) 0.057(4) 0.096(5) 0.033(4) 0.010(3) -0.009(3)
C13 0.039(3) 0.093(5) 0.065(4) 0.005(4) 0.010(3) -0.013(3)
C14 0.031(3) 0.056(3) 0.097(5) 0.005(3) 0.015(3) -0.003(2)
C15 0.032(3) 0.080(5) 0.092(5) 0.027(4) -0.010(3) -0.011(3)
C16 0.049(3) 0.071(4) 0.078(4) -0.023(4) 0.017(3) 0.007(3)
C17 0.055(3) 0.059(3) 0.061(4) -0.002(3) 0.013(3) 0.012(3)
C18 0.076(4) 0.051(3) 0.050(3) -0.013(3) -0.002(3) -0.004(3)
C19 0.111(5) 0.031(3) 0.064(4) -0.005(3) 0.016(4) 0.018(3)
C20 0.074(4) 0.082(5) 0.062(4) -0.023(4) -0.011(3) 0.039(4)
C21 0.032(2) 0.039(3) 0.035(2) 0.003(2) 0.0059(19) -0.001(2)
C22 0.029(2) 0.043(3) 0.043(3) 0.001(2) 0.003(2) 0.001(2)
C23 0.053(3) 0.047(3) 0.053(3) -0.005(3) 0.001(3) -0.004(2)
C24 0.041(3) 0.069(4) 0.039(3) 0.004(3) -0.002(2) -0.003(3)
C25 0.042(3) 0.049(3) 0.052(3) 0.017(3) 0.004(2) 0.000(2)
C26 0.043(3) 0.039(3) 0.045(3) 0.009(2) 0.006(2) -0.005(2)
C31 0.033(2) 0.031(2) 0.050(3) 0.002(2) 0.006(2) -0.001(2)
C32 0.038(3) 0.045(3) 0.059(3) 0.000(2) 0.010(2) -0.004(2)
C33 0.039(3) 0.066(4) 0.080(4) 0.008(3) 0.025(3) -0.001(3)
C34 0.035(3) 0.052(3) 0.101(5) 0.000(3) 0.015(3) -0.005(3)
C35 0.039(3) 0.047(3) 0.091(4) -0.015(3) -0.004(3) -0.004(2)
C36 0.043(3) 0.042(3) 0.057(3) -0.001(2) 0.003(2) 0.000(2)
C41 0.034(2) 0.036(2) 0.040(3) 0.000(2) 0.001(2) 0.002(2)
C42 0.054(3) 0.049(3) 0.047(3) 0.004(2) 0.010(2) 0.003(2)
C43 0.098(5) 0.073(4) 0.042(3) -0.006(3) 0.016(3) 0.010(4)
C44 0.108(5) 0.077(4) 0.051(4) -0.018(3) 0.016(4) 0.029(4)
C45 0.093(5) 0.047(3) 0.068(4) -0.012(3) 0.004(3) 0.016(3)
C46 0.059(3) 0.041(3) 0.050(3) 0.000(2) 0.003(3) 0.002(2)
C51 0.070(4) 0.056(3) 0.069(4) 0.039(3) -0.012(3) -0.017(3)
C52 0.067(4) 0.085(5) 0.069(4) 0.033(4) -0.007(3) -0.003(3)
C53 0.048(3) 0.065(4) 0.061(4) 0.015(3) -0.008(3) 0.003(3)
C54 0.041(3) 0.043(3) 0.058(3) 0.006(2) -0.007(2) -0.007(2)
B1 0.059(4) 0.032(3) 0.037(3) 0.000(2) 0.002(3) -0.002(3)
C61 0.048(3) 0.033(2) 0.040(3) -0.002(2) 0.003(2) -0.006(2)
F62 0.103(3) 0.0324(16) 0.072(2) 0.0020(15) -0.0210(19) -0.0077(16)
C62 0.060(3) 0.045(3) 0.045(3) -0.005(2) 0.001(2) -0.005(3)
F63 0.104(3) 0.058(2) 0.089(3) -0.0220(19) -0.006(2) -0.033(2)
C63 0.068(4) 0.050(3) 0.054(3) -0.010(3) 0.007(3) -0.022(3)
F64 0.055(2) 0.116(3) 0.075(2) -0.028(2) -0.0149(16) -0.022(2)
C64 0.041(3) 0.076(4) 0.048(3) -0.017(3) 0.002(2) -0.014(3)
F65 0.058(2) 0.101(3) 0.071(2) -0.012(2) -0.0160(17) 0.028(2)
C65 0.040(3) 0.071(4) 0.047(3) -0.005(3) 0.001(2) 0.008(3)
F66 0.0635(19) 0.0433(16) 0.0594(18) -0.0064(14) -0.0122(15) 0.0137(14)
C66 0.047(3) 0.045(3) 0.045(3) -0.008(2) 0.006(2) 0.000(2)
C71 0.054(3) 0.032(2) 0.040(3) -0.001(2) -0.004(2) -0.002(2)
F72 0.091(2) 0.0521(18) 0.0453(17) 0.0027(14) 0.0080(16) 0.0195(17)
C72 0.066(3) 0.041(3) 0.043(3) 0.003(2) 0.000(3) 0.007(3)
F73 0.096(3) 0.071(2) 0.085(2) -0.0003(19) 0.021(2) 0.040(2)
C73 0.066(4) 0.045(3) 0.065(4) -0.008(3) 0.004(3) 0.013(3)
F74 0.093(3) 0.067(2) 0.088(2) 0.0072(19) -0.018(2) 0.034(2)
C74 0.065(4) 0.047(3) 0.063(4) 0.005(3) -0.011(3) 0.011(3)
F75 0.092(2) 0.064(2) 0.0504(19) 0.0124(16) -0.0180(17) 0.0053(18)
C75 0.060(3) 0.046(3) 0.045(3) 0.002(2) -0.014(3) -0.003(3)
F76 0.075(2) 0.0572(18) 0.0405(16) 0.0024(14) 0.0009(15) 0.0088(16)
C76 0.056(3) 0.038(3) 0.040(3) -0.001(2) -0.005(2) 0.000(2)
C81 0.047(3) 0.041(3) 0.038(3) 0.000(2) -0.005(2) -0.002(2)
F82 0.073(2) 0.0417(17) 0.0664(19) 0.0025(14) 0.0088(16) -0.0137(15)
C82 0.055(3) 0.047(3) 0.047(3) 0.003(2) 0.001(3) -0.003(3)
F83 0.075(2) 0.084(2) 0.080(2) 0.009(2) 0.0223(18) -0.021(2)
C83 0.051(3) 0.066(4) 0.050(3) 0.004(3) 0.004(3) -0.010(3)
F84 0.074(2) 0.099(3) 0.070(2) -0.011(2) 0.0267(18) 0.014(2)
C84 0.059(3) 0.067(4) 0.038(3) -0.008(3) 0.006(3) 0.011(3)
F85 0.081(2) 0.0489(18) 0.077(2) -0.0169(16) 0.0119(17) 0.0136(16)
C85 0.059(3) 0.047(3) 0.043(3) -0.006(2) -0.002(3) 0.006(3)
F86 0.068(2) 0.0319(14) 0.0698(19) -0.0021(14) 0.0146(16) -0.0012(14)
C86 0.050(3) 0.038(3) 0.046(3) 0.006(2) 0.001(2) -0.001(2)
C91 0.044(3) 0.029(2) 0.041(3) 0.001(2) -0.001(2) 0.003(2)
F92 0.0599(18) 0.0637(18) 0.0361(15) -0.0018(14) -0.0027(13) -0.0154(15)
C92 0.040(3) 0.034(2) 0.046(3) -0.005(2) -0.006(2) 0.004(2)
F93 0.067(2) 0.067(2) 0.0535(19) 0.0129(15) 0.0107(15) -0.0054(16)
C93 0.049(3) 0.043(3) 0.050(3) 0.006(2) 0.005(2) 0.006(2)
F94 0.0557(19) 0.0571(19) 0.101(3) 0.0059(18) 0.0137(17) -0.0188(16)
C94 0.044(3) 0.035(3) 0.072(4) 0.005(3) 0.006(3) 0.000(2)
F95 0.061(2) 0.062(2) 0.081(2) -0.0104(17) -0.0201(17) -0.0153(16)
C95 0.046(3) 0.038(3) 0.060(3) -0.007(2) -0.012(3) -0.003(2)
F96 0.069(2) 0.0559(18) 0.0443(17) -0.0049(14) -0.0116(14) -0.0054(15)
C96 0.055(3) 0.035(3) 0.039(3) -0.004(2) -0.007(2) 0.003(2)

loop_
_atom_type_symbol
_atom_type_description
_atom_type_scat_dispersion_real
_atom_type_scat_dispersion_imag
_atom_type_scat_source
C C 0.0033 0.0016 'International Tables Vol C Tables 4.2.6.8 and 6.1.1.4'
H H 0.0000 0.0000 'International Tables Vol C Tables 4.2.6.8 and 6.1.1.4'
B B 0.0013 0.0007 'International Tables Vol C Tables 4.2.6.8 and 6.1.1.4'
O O 0.0106 0.0060 'International Tables Vol C Tables 4.2.6.8 and 6.1.1.4'
F F 0.0171 0.0103 'International Tables Vol C Tables 4.2.6.8 and 6.1.1.4'
P P 0.1023 0.0942 'International Tables Vol C Tables 4.2.6.8 and 6.1.1.4'
Zr Zr -2.9673 0.5597 'International Tables Vol C Tables 4.2.6.8 and 6.1.1.4'

loop_
_geom_angle_atom_site_label_1
_geom_angle_atom_site_label_2
_geom_angle_atom_site_label_3
_geom_angle
C22 Zr1 O1 135.49(13)
C22 Zr1 C12 123.59(17)
O1 Zr1 C12 86.89(17)
C22 Zr1 C11 94.7(2)
O1 Zr1 C11 119.77(18)
C12 Zr1 C11 32.91(19)
C22 Zr1 C18 90.95(17)
O1 Zr1 C18 121.17(16)
C12 Zr1 C18 93.9(2)
C11 Zr1 C18 78.3(2)
C22 Zr1 C19 122.49(17)
O1 Zr1 C19 89.44(17)
C12 Zr1 C19 83.5(2)
C11 Zr1 C19 86.0(2)
C18 Zr1 C19 32.89(17)
C22 Zr1 C17 70.99(17)
O1 Zr1 C17 119.73(15)
C12 Zr1 C17 125.8(2)
C11 Zr1 C17 104.7(2)
C18 Zr1 C17 32.12(17)
C19 Zr1 C17 53.65(19)
C22 Zr1 C16 87.99(19)
O1 Zr1 C16 88.76(17)
C12 Zr1 C16 136.6(2)
C11 Zr1 C16 131.2(2)
C18 Zr1 C16 52.96(19)
C19 Zr1 C16 53.3(2)
C17 Zr1 C16 31.64(17)
C22 Zr1 C15 70.42(17)
O1 Zr1 C15 125.68(17)
C12 Zr1 C15 53.33(19)
C11 Zr1 C15 32.02(19)
C18 Zr1 C15 99.3(2)
C19 Zr1 C15 116.4(2)
C17 Zr1 C15 113.8(2)
C16 Zr1 C15 145.4(2)
C22 Zr1 C20 119.0(2)
O1 Zr1 C20 70.67(16)
C12 Zr1 C20 108.3(2)
C11 Zr1 C20 118.2(2)
C18 Zr1 C20 53.36(19)
C19 Zr1 C20 32.49(19)
C17 Zr1 C20 52.53(19)
C16 Zr1 C20 31.41(19)
C15 Zr1 C20 148.8(2)
C22 Zr1 C13 113.24(18)
O1 Zr1 C13 74.09(15)
C12 Zr1 C13 32.30(19)
C11 Zr1 C13 53.4(2)
C18 Zr1 C13 126.0(2)
C19 Zr1 C13 112.5(2)
C17 Zr1 C13 157.2(2)
C16 Zr1 C13 158.5(2)
C15 Zr1 C13 52.3(2)
C20 Zr1 C13 127.7(2)
C22 Zr1 C14 81.40(17)
O1 Zr1 C14 97.05(17)
C12 Zr1 C14 53.31(19)
C11 Zr1 C14 52.8(2)
C18 Zr1 C14 129.3(2)
C19 Zr1 C14 135.6(2)
C17 Zr1 C14 143.1(2)
C16 Zr1 C14 169.1(2)
C15 Zr1 C14 31.11(18)
C20 Zr1 C14 159.4(2)
C13 Zr1 C14 31.84(18)
C21 P1 C41 112.7(2)
C21 P1 C31 105.8(2)
C41 P1 C31 102.9(2)
C21 P1 Zr1 82.68(15)
C41 P1 Zr1 122.45(15)
C31 P1 Zr1 126.68(15)
C54 O1 C51 107.4(3)
C54 O1 Zr1 123.5(3)
C51 O1 Zr1 124.0(3)
C15 C11 C12 107.5(6)
C15 C11 Zr1 76.0(3)
C12 C11 Zr1 73.4(3)
C15 C11 H11 126.3
C12 C11 H11 126.3
Zr1 C11 H11 116.5
C13 C12 C11 107.3(5)
C13 C12 Zr1 76.4(3)
C11 C12 Zr1 73.7(3)
C13 C12 H12 126.4
C11 C12 H12 126.4
Zr1 C12 H12 115.8
C14 C13 C12 107.6(5)
C14 C13 Zr1 74.1(3)
C12 C13 Zr1 71.3(3)
C14 C13 H13 126.2
C12 C13 H13 126.2
Zr1 C13 H13 120.2
C15 C14 C13 108.4(6)
C15 C14 Zr1 74.0(3)
C13 C14 Zr1 74.1(3)
C15 C14 H14 125.8
C13 C14 H14 125.8
Zr1 C14 H14 118.1
C14 C15 C11 109.2(6)
C14 C15 Zr1 74.9(3)
C11 C15 Zr1 72.0(3)
C14 C15 H15 125.4
C11 C15 H15 125.4
Zr1 C15 H15 119.4
C20 C16 C17 109.2(6)
C20 C16 Zr1 74.9(3)
C17 C16 Zr1 74.0(3)
C20 C16 H16 125.4
C17 C16 H16 125.4
Zr1 C16 H16 117.6
C16 C17 C18 108.1(5)
C16 C17 Zr1 74.4(3)
C18 C17 Zr1 72.5(3)
C16 C17 H17 126.0
C18 C17 H17 126.0
Zr1 C17 H17 119.0
C17 C18 C19 108.2(5)
C17 C18 Zr1 75.4(3)
C19 C18 Zr1 74.0(3)
C17 C18 H18 125.9
C19 C18 H18 125.9
Zr1 C18 H18 116.8
C20 C19 C18 106.4(5)
C20 C19 Zr1 75.5(3)
C18 C19 Zr1 73.1(3)
C20 C19 H19 126.8
C18 C19 H19 126.8
Zr1 C19 H19 116.8
C16 C20 C19 108.1(6)
C16 C20 Zr1 73.7(3)
C19 C20 Zr1 72.0(3)
C16 C20 H20 125.9
C19 C20 H20 125.9
Zr1 C20 H20 120.2
C22 C21 C26 123.0(4)
C22 C21 P1 106.9(3)
C26 C21 P1 130.0(4)
C23 C22 C21 115.9(4)
C23 C22 Zr1 133.0(3)
C21 C22 Zr1 111.0(3)
C24 C23 C22 121.8(5)
C24 C23 H23 119.1
C22 C23 H23 119.1
C23 C24 C25 120.4(5)
C23 C24 H24 119.8
C25 C24 H24 119.8
C26 C25 C24 120.2(5)
C26 C25 H25 119.9
C24 C25 H25 119.9
C25 C26 C21 118.5(4)
C25 C26 H26 120.7
C21 C26 H26 120.7
C36 C31 C32 119.4(4)
C36 C31 P1 121.0(3)
C32 C31 P1 119.5(4)
C33 C32 C31 119.7(5)
C33 C32 H32 120.1
C31 C32 H32 120.1
C34 C33 C32 120.5(5)
C34 C33 H33 119.8
C32 C33 H33 119.8
C33 C34 C35 120.4(5)
C33 C34 H34 119.8
C35 C34 H34 119.8
C34 C35 C36 119.8(5)
C34 C35 H35 120.1
C36 C35 H35 120.1
C31 C36 C35 120.1(5)
C31 C36 H36 120.0
C35 C36 H36 120.0
C42 C41 C46 118.3(4)
C42 C41 P1 119.6(4)
C46 C41 P1 122.1(4)
C43 C42 C41 120.9(5)
C43 C42 H42 119.5
C41 C42 H42 119.5
C44 C43 C42 119.8(6)
C44 C43 H43 120.1
C42 C43 H43 120.1
C43 C44 C45 120.6(5)
C43 C44 H44 119.7
C45 C44 H44 119.7
C44 C45 C46 119.6(5)
C44 C45 H45 120.2
C46 C45 H45 120.2
C45 C46 C41 120.6(5)
C45 C46 H46 119.7
C41 C46 H46 119.7
O1 C51 C52 107.5(4)
O1 C51 H51A 110.2
C52 C51 H51A 110.2
O1 C51 H51B 110.2
C52 C51 H51B 110.2
H51A C51 H51B 108.5
C51 C52 C53 104.8(4)
C51 C52 H52A 110.8
C53 C52 H52A 110.8
C51 C52 H52B 110.8
C53 C52 H52B 110.8
H52A C52 H52B 108.9
C54 C53 C52 103.0(4)
C54 C53 H53A 111.2
C52 C53 H53A 111.2
C54 C53 H53B 111.2
C52 C53 H53B 111.2
H53A C53 H53B 109.1
O1 C54 C53 106.0(4)
O1 C54 H54A 110.5
C53 C54 H54A 110.5
O1 C54 H54B 110.5
C53 C54 H54B 110.5
H54A C54 H54B 108.7
C61 B1 C81 103.2(4)
C61 B1 C91 112.7(4)
C81 B1 C91 113.3(4)
C61 B1 C71 113.5(4)
C81 B1 C71 112.6(4)
C91 B1 C71 101.9(4)
C66 C61 C62 112.9(4)
C66 C61 B1 119.1(4)
C62 C61 B1 127.9(4)
F62 C62 C63 114.9(5)
F62 C62 C61 120.9(4)
C63 C62 C61 124.2(5)
F63 C63 C64 120.2(5)
F63 C63 C62 120.2(5)
C64 C63 C62 119.6(5)
F64 C64 C63 120.3(5)
F64 C64 C65 120.3(5)
C63 C64 C65 119.4(5)
F65 C65 C64 120.1(5)
F65 C65 C66 121.4(5)
C64 C65 C66 118.5(5)
F66 C66 C61 119.4(4)
F66 C66 C65 115.2(5)
C61 C66 C65 125.2(5)
C76 C71 C72 112.5(4)
C76 C71 B1 128.2(4)
C72 C71 B1 119.1(4)
F72 C72 C73 115.8(5)
F72 C72 C71 118.9(4)
C73 C72 C71 125.3(5)
F73 C73 C74 121.2(5)
F73 C73 C72 120.1(5)
C74 C73 C72 118.6(5)
F74 C74 C75 120.7(5)
F74 C74 C73 119.8(5)
C75 C74 C73 119.4(5)
F75 C75 C74 120.2(5)
F75 C75 C76 119.8(5)
C74 C75 C76 120.0(5)
F76 C76 C71 121.8(4)
F76 C76 C75 114.1(4)
C71 C76 C75 124.1(5)
C86 C81 C82 112.1(4)
C86 C81 B1 127.7(4)
C82 C81 B1 119.9(4)
F82 C82 C83 116.1(5)
F82 C82 C81 118.6(4)
C83 C82 C81 125.3(5)
F83 C83 C82 120.8(5)
F83 C83 C84 119.9(5)
C82 C83 C84 119.3(5)
F84 C84 C85 121.2(5)
F84 C84 C83 120.2(5)
C85 C84 C83 118.6(5)
F85 C85 C84 119.8(5)
F85 C85 C86 120.4(5)
C84 C85 C86 119.8(5)
F86 C86 C85 114.1(4)
F86 C86 C81 121.1(4)
C85 C86 C81 124.8(5)
C92 C91 C96 112.3(4)
C92 C91 B1 126.6(4)
C96 C91 B1 120.8(4)
F92 C92 C93 114.0(4)
F92 C92 C91 120.7(4)
C93 C92 C91 125.3(4)
F93 C93 C94 120.3(5)
F93 C93 C92 120.7(5)
C94 C93 C92 118.9(5)
F94 C94 C95 120.3(5)
F94 C94 C93 120.4(5)
C95 C94 C93 119.3(5)
F95 C95 C94 120.2(5)
F95 C95 C96 120.1(5)
C94 C95 C96 119.7(4)
F96 C96 C95 116.7(4)
F96 C96 C91 118.8(4)
C95 C96 C91 124.5(4)

loop_
_geom_bond_atom_site_label_1
_geom_bond_atom_site_label_2
_geom_bond_distance
Zr1 C22 2.357(5)
Zr1 O1 2.388(3)
Zr1 C12 2.477(5)
Zr1 C11 2.481(5)
Zr1 C18 2.481(5)
Zr1 C19 2.492(5)
Zr1 C17 2.517(5)
Zr1 C16 2.522(5)
Zr1 C15 2.530(5)
Zr1 C20 2.537(5)
Zr1 C13 2.542(5)
Zr1 C14 2.542(5)
P1 C21 1.793(5)
P1 C41 1.819(4)
P1 C31 1.831(4)
O1 C54 1.468(5)
O1 C51 1.469(5)
C11 C15 1.383(8)
C11 C12 1.404(8)
C11 H11 0.9400
C12 C13 1.397(8)
C12 H12 0.9400
C13 C14 1.395(8)
C13 H13 0.9400
C14 C15 1.360(8)
C14 H14 0.9400
C15 H15 0.9400
C16 C20 1.370(8)
C16 C17 1.374(8)
C16 H16 0.9400
C17 C18 1.383(7)
C17 H17 0.9400
C18 C19 1.408(8)
C18 H18 0.9400
C19 C20 1.408(8)
C19 H19 0.9400
C20 H20 0.9400
C21 C22 1.398(6)
C21 C26 1.400(6)
C22 C23 1.397(6)
C23 C24 1.375(7)
C23 H23 0.9400
C24 C25 1.390(7)
C24 H24 0.9400
C25 C26 1.367(6)
C25 H25 0.9400
C26 H26 0.9400
C31 C36 1.380(6)
C31 C32 1.388(6)
C32 C33 1.385(7)
C32 H32 0.9400
C33 C34 1.363(8)
C33 H33 0.9400
C34 C35 1.371(7)
C34 H34 0.9400
C35 C36 1.392(7)
C35 H35 0.9400
C36 H36 0.9400
C41 C42 1.384(6)
C41 C46 1.390(6)
C42 C43 1.376(7)
C42 H42 0.9400
C43 C44 1.364(8)
C43 H43 0.9400
C44 C45 1.374(8)
C44 H44 0.9400
C45 C46 1.380(7)
C45 H45 0.9400
C46 H46 0.9400
C51 C52 1.479(7)
C51 H51A 0.9800
C51 H51B 0.9800
C52 C53 1.511(7)
C52 H52A 0.9800
C52 H52B 0.9800
C53 C54 1.493(6)
C53 H53A 0.9800
C53 H53B 0.9800
C54 H54A 0.9800
C54 H54B 0.9800
B1 C61 1.648(7)
B1 C81 1.660(7)
B1 C91 1.663(7)
B1 C71 1.664(7)
C61 C66 1.377(7)
C61 C62 1.384(6)
F62 C62 1.359(6)
C62 C63 1.380(7)
F63 C63 1.351(6)
C63 C64 1.360(8)
F64 C64 1.346(6)
C64 C65 1.371(7)
F65 C65 1.338(6)
C65 C66 1.381(7)
F66 C66 1.362(5)
C71 C76 1.380(6)
C71 C72 1.390(7)
F72 C72 1.360(5)
C72 C73 1.380(7)
F73 C73 1.351(6)
C73 C74 1.369(7)
F74 C74 1.353(6)
C74 C75 1.354(7)
F75 C75 1.347(5)
C75 C76 1.388(7)
F76 C76 1.363(5)
C81 C86 1.391(6)
C81 C82 1.391(6)
F82 C82 1.358(5)
C82 C83 1.369(7)
F83 C83 1.345(6)
C83 C84 1.382(7)
F84 C84 1.344(5)
C84 C85 1.364(7)
F85 C85 1.345(5)
C85 C86 1.377(7)
F86 C86 1.359(5)
C91 C92 1.382(6)
C91 C96 1.392(6)
F92 C92 1.362(5)
C92 C93 1.378(6)
F93 C93 1.341(5)
C93 C94 1.364(7)
F94 C94 1.341(5)
C94 C95 1.363(7)
F95 C95 1.354(5)
C95 C96 1.373(7)
F96 C96 1.355(5)

loop_
_geom_torsion_atom_site_label_1
_geom_torsion_atom_site_label_2
_geom_torsion_atom_site_label_3
_geom_torsion_atom_site_label_4
_geom_torsion
C22 Zr1 P1 C21 4.17(18)
O1 Zr1 P1 C21 -179.63(15)
C12 Zr1 P1 C21 -105.4(2)
C11 Zr1 P1 C21 -61.3(3)
C18 Zr1 P1 C21 59.3(2)
C19 Zr1 P1 C21 108.5(3)
C17 Zr1 P1 C21 62.39(19)
C16 Zr1 P1 C21 91.7(2)
C15 Zr1 P1 C21 -55.2(2)
C20 Zr1 P1 C21 116.8(2)
C13 Zr1 P1 C21 -108.15(19)
C14 Zr1 P1 C21 -80.5(2)
C22 Zr1 P1 C41 116.5(2)
O1 Zr1 P1 C41 -67.33(19)
C12 Zr1 P1 C41 6.9(3)
C11 Zr1 P1 C41 51.0(3)
C18 Zr1 P1 C41 171.6(3)
C19 Zr1 P1 C41 -139.2(3)
C17 Zr1 P1 C41 174.7(2)
C16 Zr1 P1 C41 -156.0(2)
C15 Zr1 P1 C41 57.1(2)
C20 Zr1 P1 C41 -130.9(2)
C13 Zr1 P1 C41 4.1(2)
C14 Zr1 P1 C41 31.8(2)
C22 Zr1 P1 C31 -100.2(2)
O1 Zr1 P1 C31 76.0(2)
C12 Zr1 P1 C31 150.3(3)
C11 Zr1 P1 C31 -165.6(3)
C18 Zr1 P1 C31 -45.0(3)
C19 Zr1 P1 C31 4.2(3)
C17 Zr1 P1 C31 -41.9(2)
C16 Zr1 P1 C31 -12.6(2)
C15 Zr1 P1 C31 -159.5(2)
C20 Zr1 P1 C31 12.5(2)
C13 Zr1 P1 C31 147.5(2)
C14 Zr1 P1 C31 175.2(2)
C22 Zr1 O1 C54 -41.1(4)
C12 Zr1 O1 C54 -178.4(3)
C11 Zr1 O1 C54 -176.9(3)
C18 Zr1 O1 C54 88.9(3)
C19 Zr1 O1 C54 98.1(3)
C17 Zr1 O1 C54 51.5(4)
C16 Zr1 O1 C54 44.8(3)
C15 Zr1 O1 C54 -139.3(3)
C20 Zr1 O1 C54 71.0(4)
C13 Zr1 O1 C54 -148.3(4)
C14 Zr1 O1 C54 -126.0(3)
C22 Zr1 O1 C51 167.4(4)
C12 Zr1 O1 C51 30.1(4)
C11 Zr1 O1 C51 31.6(4)
C18 Zr1 O1 C51 -62.6(4)
C19 Zr1 O1 C51 -53.5(4)
C17 Zr1 O1 C51 -100.0(4)
C16 Zr1 O1 C51 -106.7(4)
C15 Zr1 O1 C51 69.2(4)
C20 Zr1 O1 C51 -80.5(4)
C13 Zr1 O1 C51 60.2(4)
C14 Zr1 O1 C51 82.5(4)
C22 Zr1 C11 C15 -40.0(4)
O1 Zr1 C11 C15 110.7(4)
C12 Zr1 C11 C15 113.4(6)
C18 Zr1 C11 C15 -130.0(4)
C19 Zr1 C11 C15 -162.3(4)
C17 Zr1 C11 C15 -111.6(4)
C16 Zr1 C11 C15 -131.5(4)
C20 Zr1 C11 C15 -166.6(4)
C13 Zr1 C11 C15 75.6(4)
C14 Zr1 C11 C15 35.5(4)
C22 Zr1 C11 C12 -153.4(4)
O1 Zr1 C11 C12 -2.8(5)
C18 Zr1 C11 C12 116.6(4)
C19 Zr1 C11 C12 84.3(4)
C17 Zr1 C11 C12 135.0(4)
C16 Zr1 C11 C12 115.1(4)
C15 Zr1 C11 C12 -113.4(6)
C20 Zr1 C11 C12 80.0(4)
C13 Zr1 C11 C12 -37.8(4)
C14 Zr1 C11 C12 -77.9(4)
C15 C11 C12 C13 0.7(6)
Zr1 C11 C12 C13 69.6(4)
C15 C11 C12 Zr1 -68.9(4)
C22 Zr1 C12 C13 -80.5(4)
O1 Zr1 C12 C13 64.7(4)
C11 Zr1 C12 C13 -112.9(5)
C18 Zr1 C12 C13 -174.3(4)
C19 Zr1 C12 C13 154.5(4)
C17 Zr1 C12 C13 -170.4(3)
C16 Zr1 C12 C13 149.6(4)
C15 Zr1 C12 C13 -75.6(4)
C20 Zr1 C12 C13 133.1(4)
C14 Zr1 C12 C13 -36.5(3)
C22 Zr1 C12 C11 32.4(5)
O1 Zr1 C12 C11 177.6(4)
C18 Zr1 C12 C11 -61.3(4)
C19 Zr1 C12 C11 -92.6(4)
C17 Zr1 C12 C11 -57.4(5)
C16 Zr1 C12 C11 -97.5(4)
C15 Zr1 C12 C11 37.3(4)
C20 Zr1 C12 C11 -113.9(4)
C13 Zr1 C12 C11 112.9(5)
C14 Zr1 C12 C11 76.4(4)
C11 C12 C13 C14 -2.0(6)
Zr1 C12 C13 C14 65.8(4)
C11 C12 C13 Zr1 -67.8(4)
C22 Zr1 C13 C14 1.3(4)
O1 Zr1 C13 C14 134.5(4)
C12 Zr1 C13 C14 -115.3(5)
C11 Zr1 C13 C14 -76.7(4)
C18 Zr1 C13 C14 -108.2(4)
C19 Zr1 C13 C14 -142.9(4)
C17 Zr1 C13 C14 -94.8(6)
C16 Zr1 C13 C14 172.6(5)
C15 Zr1 C13 C14 -36.3(3)
C20 Zr1 C13 C14 -176.5(4)
C22 Zr1 C13 C12 116.6(4)
O1 Zr1 C13 C12 -110.2(4)
C11 Zr1 C13 C12 38.6(3)
C18 Zr1 C13 C12 7.1(5)
C19 Zr1 C13 C12 -27.6(4)
C17 Zr1 C13 C12 20.5(7)
C16 Zr1 C13 C12 -72.1(7)
C15 Zr1 C13 C12 79.1(4)
C20 Zr1 C13 C12 -61.2(4)
C14 Zr1 C13 C12 115.3(5)
C12 C13 C14 C15 2.6(6)
Zr1 C13 C14 C15 66.5(4)
C12 C13 C14 Zr1 -63.9(4)
C22 Zr1 C14 C15 66.1(4)
O1 Zr1 C14 C15 -158.8(3)
C12 Zr1 C14 C15 -78.1(4)
C11 Zr1 C14 C15 -36.6(3)
C18 Zr1 C14 C15 -18.1(5)
C19 Zr1 C14 C15 -62.4(5)
C17 Zr1 C14 C15 24.7(5)
C16 Zr1 C14 C15 79.4(11)
C20 Zr1 C14 C15 -107.2(7)
C13 Zr1 C14 C15 -115.1(5)
C22 Zr1 C14 C13 -178.8(4)
O1 Zr1 C14 C13 -43.7(4)
C12 Zr1 C14 C13 37.0(3)
C11 Zr1 C14 C13 78.5(4)
C18 Zr1 C14 C13 97.0(4)
C19 Zr1 C14 C13 52.7(5)
C17 Zr1 C14 C13 139.8(4)
C16 Zr1 C14 C13 -165.5(10)
C15 Zr1 C14 C13 115.1(5)
C20 Zr1 C14 C13 7.9(8)
C13 C14 C15 C11 -2.2(6)
Zr1 C14 C15 C11 64.4(4)
C13 C14 C15 Zr1 -66.6(4)
C12 C11 C15 C14 0.9(6)
Zr1 C11 C15 C14 -66.3(4)
C12 C11 C15 Zr1 67.2(4)
C22 Zr1 C15 C14 -106.4(4)
O1 Zr1 C15 C14 26.2(4)
C12 Zr1 C15 C14 78.0(4)
C11 Zr1 C15 C14 116.4(6)
C18 Zr1 C15 C14 165.9(4)
C19 Zr1 C15 C14 136.2(4)
C17 Zr1 C15 C14 -164.1(3)
C16 Zr1 C15 C14 -160.9(4)
C20 Zr1 C15 C14 139.6(4)
C13 Zr1 C15 C14 37.2(3)
C22 Zr1 C15 C11 137.2(5)
O1 Zr1 C15 C11 -90.3(4)
C12 Zr1 C15 C11 -38.4(4)
C18 Zr1 C15 C11 49.5(4)
C19 Zr1 C15 C11 19.8(5)
C17 Zr1 C15 C11 79.5(4)
C16 Zr1 C15 C11 82.6(5)
C20 Zr1 C15 C11 23.2(7)
C13 Zr1 C15 C11 -79.3(4)
C14 Zr1 C15 C11 -116.4(6)
C22 Zr1 C16 C20 -171.3(4)
O1 Zr1 C16 C20 53.1(4)
C12 Zr1 C16 C20 -31.0(5)
C11 Zr1 C16 C20 -76.7(5)
C18 Zr1 C16 C20 -78.5(4)
C19 Zr1 C16 C20 -37.1(4)
C17 Zr1 C16 C20 -115.6(6)
C15 Zr1 C16 C20 -121.1(5)
C13 Zr1 C16 C20 16.7(8)
C14 Zr1 C16 C20 175.6(10)
C22 Zr1 C16 C17 -55.6(4)
O1 Zr1 C16 C17 168.8(4)
C12 Zr1 C16 C17 84.6(5)
C11 Zr1 C16 C17 38.9(5)
C18 Zr1 C16 C17 37.1(3)
C19 Zr1 C16 C17 78.5(4)
C15 Zr1 C16 C17 -5.5(6)
C20 Zr1 C16 C17 115.6(6)
C13 Zr1 C16 C17 132.3(5)
C14 Zr1 C16 C17 -68.8(12)
C20 C16 C17 C18 2.0(6)
Zr1 C16 C17 C18 -65.2(4)
C20 C16 C17 Zr1 67.2(4)
C22 Zr1 C17 C16 119.2(4)
O1 Zr1 C17 C16 -13.0(4)
C12 Zr1 C17 C16 -122.5(4)
C11 Zr1 C17 C16 -150.8(4)
C18 Zr1 C17 C16 -115.2(5)
C19 Zr1 C17 C16 -77.2(4)
C15 Zr1 C17 C16 176.6(4)
C20 Zr1 C17 C16 -36.3(4)
C13 Zr1 C17 C16 -135.8(5)
C14 Zr1 C17 C16 162.9(4)
C22 Zr1 C17 C18 -125.6(4)
O1 Zr1 C17 C18 102.2(3)
C12 Zr1 C17 C18 -7.3(4)
C11 Zr1 C17 C18 -35.6(4)
C19 Zr1 C17 C18 37.9(3)
C16 Zr1 C17 C18 115.2(5)
C15 Zr1 C17 C18 -68.2(4)
C20 Zr1 C17 C18 78.9(4)
C13 Zr1 C17 C18 -20.7(7)
C14 Zr1 C17 C18 -81.9(4)
C16 C17 C18 C19 -0.9(6)
Zr1 C17 C18 C19 -67.3(4)
C16 C17 C18 Zr1 66.4(4)
C22 Zr1 C18 C17 50.3(4)
O1 Zr1 C18 C17 -97.3(3)
C12 Zr1 C18 C17 174.0(4)
C11 Zr1 C18 C17 144.9(4)
C19 Zr1 C18 C17 -114.2(5)
C16 Zr1 C18 C17 -36.5(3)
C15 Zr1 C18 C17 120.6(4)
C20 Zr1 C18 C17 -76.0(4)
C13 Zr1 C18 C17 170.3(3)
C14 Zr1 C18 C17 129.9(4)
C22 Zr1 C18 C19 164.5(4)
O1 Zr1 C18 C19 17.0(4)
C12 Zr1 C18 C19 -71.7(4)
C11 Zr1 C18 C19 -100.9(4)
C17 Zr1 C18 C19 114.2(5)
C16 Zr1 C18 C19 77.7(4)
C15 Zr1 C18 C19 -125.2(4)
C20 Zr1 C18 C19 38.2(4)
C13 Zr1 C18 C19 -75.5(4)
C14 Zr1 C18 C19 -115.8(4)
C17 C18 C19 C20 -0.6(6)
Zr1 C18 C19 C20 -68.8(4)
C17 C18 C19 Zr1 68.2(4)
C22 Zr1 C19 C20 94.0(4)
O1 Zr1 C19 C20 -53.1(4)
C12 Zr1 C19 C20 -140.0(4)
C11 Zr1 C19 C20 -172.9(4)
C18 Zr1 C19 C20 112.5(5)
C17 Zr1 C19 C20 75.5(4)
C16 Zr1 C19 C20 35.8(3)
C15 Zr1 C19 C20 176.7(4)
C13 Zr1 C19 C20 -125.5(4)
C14 Zr1 C19 C20 -152.6(4)
C22 Zr1 C19 C18 -18.5(5)
O1 Zr1 C19 C18 -165.5(4)
C12 Zr1 C19 C18 107.5(4)
C11 Zr1 C19 C18 74.6(4)
C17 Zr1 C19 C18 -37.0(3)
C16 Zr1 C19 C18 -76.7(4)
C15 Zr1 C19 C18 64.2(4)
C20 Zr1 C19 C18 -112.5(5)
C13 Zr1 C19 C18 122.0(4)
C14 Zr1 C19 C18 94.9(4)
C17 C16 C20 C19 -2.4(6)
Zr1 C16 C20 C19 64.2(4)
C17 C16 C20 Zr1 -66.6(4)
C18 C19 C20 C16 1.8(6)
Zr1 C19 C20 C16 -65.3(4)
C18 C19 C20 Zr1 67.2(4)
C22 Zr1 C20 C16 10.0(5)
O1 Zr1 C20 C16 -122.0(4)
C12 Zr1 C20 C16 158.1(4)
C11 Zr1 C20 C16 123.8(4)
C18 Zr1 C20 C16 77.1(4)
C19 Zr1 C20 C16 115.8(5)
C17 Zr1 C20 C16 36.6(3)
C15 Zr1 C20 C16 110.1(5)
C13 Zr1 C20 C16 -172.4(4)
C14 Zr1 C20 C16 -177.6(5)
C22 Zr1 C20 C19 -105.8(4)
O1 Zr1 C20 C19 122.1(4)
C12 Zr1 C20 C19 42.3(4)
C11 Zr1 C20 C19 8.0(5)
C18 Zr1 C20 C19 -38.7(3)
C17 Zr1 C20 C19 -79.3(4)
C16 Zr1 C20 C19 -115.8(5)
C15 Zr1 C20 C19 -5.7(6)
C13 Zr1 C20 C19 71.8(4)
C14 Zr1 C20 C19 66.5(7)
C41 P1 C21 C22 -128.5(3)
C31 P1 C21 C22 119.8(3)
Zr1 P1 C21 C22 -6.3(3)
C41 P1 C21 C26 55.2(5)
C31 P1 C21 C26 -56.5(5)
Zr1 P1 C21 C26 177.4(4)
C26 C21 C22 C23 1.7(6)
P1 C21 C22 C23 -175.0(3)
C26 C21 C22 Zr1 -175.3(3)
P1 C21 C22 Zr1 8.0(3)
O1 Zr1 C22 C23 172.7(4)
C12 Zr1 C22 C23 -61.7(5)
C11 Zr1 C22 C23 -44.7(5)
C18 Zr1 C22 C23 33.6(5)
C19 Zr1 C22 C23 43.5(5)
C17 Zr1 C22 C23 59.2(4)
C16 Zr1 C22 C23 86.5(5)
C15 Zr1 C22 C23 -65.9(5)
C20 Zr1 C22 C23 81.3(5)
C13 Zr1 C22 C23 -96.7(5)
C14 Zr1 C22 C23 -96.0(5)
O1 Zr1 C22 C21 -11.0(4)
C12 Zr1 C22 C21 114.7(3)
C11 Zr1 C22 C21 131.7(3)
C18 Zr1 C22 C21 -150.0(3)
C19 Zr1 C22 C21 -140.1(3)
C17 Zr1 C22 C21 -124.4(3)
C16 Zr1 C22 C21 -97.2(3)
C15 Zr1 C22 C21 110.4(4)
C20 Zr1 C22 C21 -102.4(3)
C13 Zr1 C22 C21 79.7(3)
C14 Zr1 C22 C21 80.4(3)
C21 C22 C23 C24 -1.8(7)
Zr1 C22 C23 C24 174.4(4)
C22 C23 C24 C25 0.4(8)
C23 C24 C25 C26 1.3(7)
C24 C25 C26 C21 -1.5(7)
C22 C21 C26 C25 -0.1(7)
P1 C21 C26 C25 175.7(3)
C21 P1 C31 C36 151.2(4)
C41 P1 C31 C36 32.8(4)
Zr1 P1 C31 C36 -116.1(4)
C21 P1 C31 C32 -31.0(4)
C41 P1 C31 C32 -149.4(4)
Zr1 P1 C31 C32 61.7(4)
C36 C31 C32 C33 -2.7(7)
P1 C31 C32 C33 179.5(4)
C31 C32 C33 C34 1.4(8)
C32 C33 C34 C35 0.3(8)
C33 C34 C35 C36 -0.7(8)
C32 C31 C36 C35 2.3(7)
P1 C31 C36 C35 -179.9(4)
C34 C35 C36 C31 -0.6(8)
C21 P1 C41 C42 125.9(4)
C31 P1 C41 C42 -120.6(4)
Zr1 P1 C41 C42 30.0(4)
C21 P1 C41 C46 -55.4(5)
C31 P1 C41 C46 58.1(4)
Zr1 P1 C41 C46 -151.2(3)
C46 C41 C42 C43 0.7(8)
P1 C41 C42 C43 179.5(4)
C41 C42 C43 C44 -0.2(9)
C42 C43 C44 C45 0.3(11)
C43 C44 C45 C46 -0.8(10)
C44 C45 C46 C41 1.3(9)
C42 C41 C46 C45 -1.2(8)
P1 C41 C46 C45 180.0(4)
C54 O1 C51 C52 1.1(6)
Zr1 O1 C51 C52 156.5(4)
O1 C51 C52 C53 -21.1(7)
C51 C52 C53 C54 32.4(6)
C51 O1 C54 C53 19.7(5)
Zr1 O1 C54 C53 -135.9(3)
C52 C53 C54 O1 -32.1(6)
C81 B1 C61 C66 -60.2(5)
C91 B1 C61 C66 62.4(6)
C71 B1 C61 C66 177.7(4)
C81 B1 C61 C62 115.2(5)
C91 B1 C61 C62 -122.2(5)
C71 B1 C61 C62 -7.0(7)
C66 C61 C62 F62 178.0(4)
B1 C61 C62 F62 2.4(8)
C66 C61 C62 C63 -3.4(7)
B1 C61 C62 C63 -179.0(5)
F62 C62 C63 F63 0.3(7)
C61 C62 C63 F63 -178.4(5)
F62 C62 C63 C64 -179.1(5)
C61 C62 C63 C64 2.2(8)
F63 C63 C64 F64 1.4(8)
C62 C63 C64 F64 -179.2(5)
F63 C63 C64 C65 179.9(5)
C62 C63 C64 C65 -0.7(8)
F64 C64 C65 F65 -0.1(8)
C63 C64 C65 F65 -178.6(5)
F64 C64 C65 C66 179.2(4)
C63 C64 C65 C66 0.7(8)
C62 C61 C66 F66 179.2(4)
B1 C61 C66 F66 -4.8(7)
C62 C61 C66 C65 3.4(7)
B1 C61 C66 C65 179.4(5)
F65 C65 C66 F66 1.1(7)
C64 C65 C66 F66 -178.2(4)
F65 C65 C66 C61 177.0(4)
C64 C65 C66 C61 -2.2(8)
C61 B1 C71 C76 122.2(5)
C81 B1 C71 C76 5.3(7)
C91 B1 C71 C76 -116.4(5)
C61 B1 C71 C72 -63.8(6)
C81 B1 C71 C72 179.4(4)
C91 B1 C71 C72 57.7(5)
C76 C71 C72 F72 179.6(4)
B1 C71 C72 F72 4.6(7)
C76 C71 C72 C73 -0.3(8)
B1 C71 C72 C73 -175.3(5)
F72 C72 C73 F73 -1.2(8)
C71 C72 C73 F73 178.7(5)
F72 C72 C73 C74 -180.0(5)
C71 C72 C73 C74 -0.1(9)
F73 C73 C74 F74 0.3(8)
C72 C73 C74 F74 179.0(5)
F73 C73 C74 C75 -178.8(5)
C72 C73 C74 C75 -0.1(8)
F74 C74 C75 F75 0.2(8)
C73 C74 C75 F75 179.2(5)
F74 C74 C75 C76 -178.4(5)
C73 C74 C75 C76 0.7(8)
C72 C71 C76 F76 -177.2(4)
B1 C71 C76 F76 -2.8(8)
C72 C71 C76 C75 0.9(7)
B1 C71 C76 C75 175.3(5)
F75 C75 C76 F76 -1.5(7)
C74 C75 C76 F76 177.1(5)
F75 C75 C76 C71 -179.7(4)
C74 C75 C76 C71 -1.2(8)
C61 B1 C81 C86 113.5(5)
C91 B1 C81 C86 -8.7(7)
C71 B1 C81 C86 -123.7(5)
C61 B1 C81 C82 -59.2(5)
C91 B1 C81 C82 178.6(4)
C71 B1 C81 C82 63.6(6)
C86 C81 C82 F82 -178.1(4)
B1 C81 C82 F82 -4.3(7)
C86 C81 C82 C83 3.0(8)
B1 C81 C82 C83 176.7(5)
F82 C82 C83 F83 0.6(7)
C81 C82 C83 F83 179.6(5)
F82 C82 C83 C84 -179.3(5)
C81 C82 C83 C84 -0.4(9)
F83 C83 C84 F84 -0.7(8)
C82 C83 C84 F84 179.3(5)
F83 C83 C84 C85 178.7(5)
C82 C83 C84 C85 -1.4(8)
F84 C84 C85 F85 0.8(8)
C83 C84 C85 F85 -178.5(5)
F84 C84 C85 C86 179.6(5)
C83 C84 C85 C86 0.3(8)
F85 C85 C86 F86 1.9(7)
C84 C85 C86 F86 -176.9(4)
F85 C85 C86 C81 -178.5(5)
C84 C85 C86 C81 2.7(8)
C82 C81 C86 F86 175.4(4)
B1 C81 C86 F86 2.2(8)
C82 C81 C86 C85 -4.1(7)
B1 C81 C86 C85 -177.3(5)
C61 B1 C91 C92 11.0(6)
C81 B1 C91 C92 127.7(5)
C71 B1 C91 C92 -111.1(5)
C61 B1 C91 C96 -176.2(4)
C81 B1 C91 C96 -59.4(6)
C71 B1 C91 C96 61.8(5)
C96 C91 C92 F92 -177.0(4)
B1 C91 C92 F92 -3.7(7)
C96 C91 C92 C93 2.2(7)
B1 C91 C92 C93 175.5(4)
F92 C92 C93 F93 -2.8(6)
C91 C92 C93 F93 177.9(4)
F92 C92 C93 C94 178.7(4)
C91 C92 C93 C94 -0.6(7)
F93 C93 C94 F94 1.2(7)
C92 C93 C94 F94 179.7(4)
F93 C93 C94 C95 -178.9(4)
C92 C93 C94 C95 -0.4(7)
F94 C94 C95 F95 -1.6(7)
C93 C94 C95 F95 178.4(4)
F94 C94 C95 C96 179.4(4)
C93 C94 C95 C96 -0.5(7)
F95 C95 C96 F96 1.7(7)
C94 C95 C96 F96 -179.3(4)
F95 C95 C96 C91 -176.5(4)
C94 C95 C96 C91 2.4(8)
C92 C91 C96 F96 178.7(4)
B1 C91 C96 F96 5.0(6)
C92 C91 C96 C95 -3.1(7)
B1 C91 C96 C95 -176.9(4)
